data_1568022
loop_
_publ_author_name
'Jiang, Yunjia'
'Wang, Lingyao'
'Yan, Tongan'
'Hu, Jianbo'
'Sun, Wanqi'
'Krishna, Rajamani'
'Wang, Dongmei'
'Gu, Zonglin'
'Liu, Dahuan'
'Cui, Xili'
'Xing, Huabin'
'Zhang, Yuanbin'

_publ_section_title
;
 Insights into the thermodynamic-kinetic synergistic separation of
 propyne/propylene in anion pillared cage MOFs with entropy-enthalpy
 balanced adsorption sites.
;
_journal_issue 2
_journal_name_full 'Chemical science'
_journal_page_first 298
_journal_page_last 309
_journal_paper_doi 10.1039/d2sc05742e
_journal_volume 14
_journal_year 2023
_chemical_formula_moiety 'C20 H16 Cu N5.333, 2(F3 Si0.5), 2(C6 H8)'
_chemical_formula_sum 'C32 H32 Cu F6 N5.33 Si'
_chemical_formula_weight 696.92
_space_group_crystal_system cubic
_space_group_IT_number 223
_space_group_name_Hall '-P 4n 2 3'
_space_group_name_H-M_alt 'P m -3 n'
_atom_sites_solution_hydrogens mixed
_audit_creation_date 2022-06-28
_audit_creation_method
;
Olex2 1.5
(compiled 2022.04.07 svn.rca3783a0 for OlexSys, GUI svn.r6498)
;
_audit_update_record
;
2022-07-14 deposited with the CCDC.	2022-11-28 downloaded from the CCDC.
;
_cell_angle_alpha 90
_cell_angle_beta 90
_cell_angle_gamma 90
_cell_formula_units_Z 6
_cell_length_a 17.5254(5)
_cell_length_b 17.5254(5)
_cell_length_c 17.5254(5)
_cell_measurement_reflns_used 5527
_cell_measurement_temperature 100(2)
_cell_measurement_theta_max 68.28
_cell_measurement_theta_min 5.05
_cell_volume 5382.7(3)
_computing_molecular_graphics 'Olex2 1.5 (Dolomanov et al., 2009)'
_computing_publication_material 'Olex2 1.5 (Dolomanov et al., 2009)'
_computing_structure_refinement 'SHELXL 2018/3 (Sheldrick, 2015)'
_computing_structure_solution 'SHELXT 2014/5 (Sheldrick, 2014)'
_diffrn_ambient_temperature 100.00
_diffrn_measured_fraction_theta_full 0.991
_diffrn_measured_fraction_theta_max 0.991
_diffrn_measurement_device_type 'Bruker APEX-II CCD'
_diffrn_measurement_method '\f and \w scans'
_diffrn_radiation_type CuK\a
_diffrn_radiation_wavelength 1.54178
_diffrn_reflns_av_R_equivalents 0.0363
_diffrn_reflns_av_unetI/netI 0.0186
_diffrn_reflns_Laue_measured_fraction_full 0.991
_diffrn_reflns_Laue_measured_fraction_max 0.991
_diffrn_reflns_limit_h_max 21
_diffrn_reflns_limit_h_min -10
_diffrn_reflns_limit_k_max 16
_diffrn_reflns_limit_k_min -16
_diffrn_reflns_limit_l_max 20
_diffrn_reflns_limit_l_min -17
_diffrn_reflns_number 9127
_diffrn_reflns_point_group_measured_fraction_full 0.991
_diffrn_reflns_point_group_measured_fraction_max 0.991
_diffrn_reflns_theta_full 67.679
_diffrn_reflns_theta_max 68.272
_diffrn_reflns_theta_min 5.047
_exptl_absorpt_coefficient_mu 1.700
_exptl_crystal_colour purple
_exptl_crystal_density_diffrn 1.290
_exptl_crystal_description block
_exptl_crystal_F_000 2150
_refine_diff_density_max 0.721
_refine_diff_density_min -0.740
_refine_diff_density_rms 0.099
_refine_ls_extinction_method none
_refine_ls_goodness_of_fit_ref 1.190
_refine_ls_hydrogen_treatment constr
_refine_ls_matrix_type full
_refine_ls_number_parameters 82
_refine_ls_number_reflns 915
_refine_ls_number_restraints 109
_refine_ls_restrained_S_all 1.173
_refine_ls_R_factor_all 0.0523
_refine_ls_R_factor_gt 0.0514
_refine_ls_shift/su_max 0.000
_refine_ls_shift/su_mean 0.000
_refine_ls_structure_factor_coef Fsqd
_refine_ls_weighting_details 'w=1/[\s^2^(Fo^2^)+(0.1295P)^2^+7.0383P] where P=(Fo^2^+2Fc^2^)/3'
_refine_ls_weighting_scheme calc
_refine_ls_wR_factor_gt 0.1982
_refine_ls_wR_factor_ref 0.1993
_reflns_Friedel_coverage 0.000
_reflns_number_gt 874
_reflns_number_total 915
_reflns_threshold_expression 'I > 2\s(I)'
_cod_data_source_file d2sc05742e3.cif
_cod_data_source_block 20211116_jyj_sif6_100k_0m_a
_cod_depositor_comments 'Adding full bibliography for 1568021--1568024.cif.'
_cod_original_cell_volume 5382.7(5)
_cod_database_code 1568022
_shelx_shelxl_version_number 2018/3
_shelx_space_group_comment
;
The symmetry employed for this shelxl refinement is uniquely defined
by the following loop, which should always be used as a source of
symmetry information in preference to the above space-group names.
They are only intended as comments.
;
_olex2_refinement_description
;
1. Fixed Uiso
 At 1.2 times of:
  All C(H) groups
 At 1.5 times of:
  All C(H,H,H) groups
2. Restrained distances
 C5-C4 = C8-C7
 1.18 with sigma of 0.01
 C8-C9 = C5-C6
 1.53 with sigma of 0.02
3. Uiso/Uaniso restraints and constraints
All non-hydrogen atoms have similar U: within 2A with sigma of 0.04 and sigma
for terminal atoms of 0.08 within 2A
4. Rigid body (RIGU) restrains
 C9, C8, C7, C4, C5, C6, Si1, F3, F1
 with sigma for 1-2 distances of 0.004 and sigma for 1-3 distances of 0.004
5. Others
 Fixed Sof: C4(0.25) H4(0.25) C6(0.25) H6A(0.25) H6B(0.25) H6C(0.25) C5(0.25)
 C8(0.25) C9(0.25) H9A(0.25) H9B(0.25) H9C(0.25) C7(0.25) H7(0.25)
6.a Riding coordinates:
 C4(H4), C6(H6A,H6B,H6C), C9(H9A,H9B,H9C), C7(H7)
6.b Aromatic/amide H refined with riding coordinates:
 C2(H2), C3(H3)
;
_olex2_submission_special_instructions 'No special instructions were received'

loop_
_space_group_symop_operation_xyz
'x, y, z'
'-x, -y, z'
'-x, y, -z'
'x, -y, -z'
'z, x, y'
'z, -x, -y'
'-z, -x, y'
'-z, x, -y'
'y, z, x'
'-y, z, -x'
'y, -z, -x'
'-y, -z, x'
'y+1/2, x+1/2, -z+1/2'
'-y+1/2, -x+1/2, -z+1/2'
'y+1/2, -x+1/2, z+1/2'
'-y+1/2, x+1/2, z+1/2'
'x+1/2, z+1/2, -y+1/2'
'-x+1/2, z+1/2, y+1/2'
'-x+1/2, -z+1/2, -y+1/2'
'x+1/2, -z+1/2, y+1/2'
'z+1/2, y+1/2, -x+1/2'
'z+1/2, -y+1/2, x+1/2'
'-z+1/2, y+1/2, x+1/2'
'-z+1/2, -y+1/2, -x+1/2'
'-x, -y, -z'
'x, y, -z'
'x, -y, z'
'-x, y, z'
'-z, -x, -y'
'-z, x, y'
'z, x, -y'
'z, -x, y'
'-y, -z, -x'
'y, -z, x'
'-y, z, x'
'y, z, -x'
'-y-1/2, -x-1/2, z-1/2'
'y-1/2, x-1/2, z-1/2'
'-y-1/2, x-1/2, -z-1/2'
'y-1/2, -x-1/2, -z-1/2'
'-x-1/2, -z-1/2, y-1/2'
'x-1/2, -z-1/2, -y-1/2'
'x-1/2, z-1/2, y-1/2'
'-x-1/2, z-1/2, -y-1/2'
'-z-1/2, -y-1/2, x-1/2'
'-z-1/2, y-1/2, -x-1/2'
'z-1/2, -y-1/2, -x-1/2'
'z-1/2, y-1/2, x-1/2'

loop_
_atom_site_label
_atom_site_type_symbol
_atom_site_fract_x
_atom_site_fract_y
_atom_site_fract_z
_atom_site_U_iso_or_equiv
_atom_site_adp_type
_atom_site_occupancy
_atom_site_site_symmetry_order
_atom_site_calc_flag
_atom_site_refinement_flags_posn
_atom_site_refinement_flags_adp
_atom_site_refinement_flags_occupancy
_atom_site_disorder_assembly
_atom_site_disorder_group
Cu1 Cu 0.500000 1.000000 0.250000 0.0148(5) Uani 1 8 d S T P . .
Si1 Si 0.500000 1.000000 0.500000 0.0126(6) Uani 1 8 d S TU P . .
F3 F 0.500000 1.000000 0.40259(18) 0.0156(7) Uani 1 4 d S TU P . .
F1 F 0.56700(18) 1.06793(18) 0.500000 0.0438(10) Uani 1 2 d S TU P . .
N2 N 0.41919(13) 0.91919(13) 0.250000 0.0158(8) Uani 1 2 d S TU P . .
N1 N 0.250000 0.750000 0.250000 0.0191(14) Uani 1 6 d S TU P . .
C1 C 0.30698(15) 0.80698(15) 0.250000 0.0163(9) Uani 1 2 d S TU P . .
C2 C 0.33483(17) 0.83640(17) 0.18222(17) 0.0230(7) Uani 1 1 d . U . . .
H2 H 0.315540 0.818793 0.134720 0.028 Uiso 1 1 calc R U . . .
C3 C 0.39099(18) 0.89166(17) 0.18441(17) 0.0214(7) Uani 1 1 d . U . . .
H3 H 0.410398 0.910916 0.137602 0.026 Uiso 1 1 calc R U . . .
C4 C 0.705(4) 1.158(2) 0.500000 0.246(16) Uani 0.5 2 d DS TU P A 2
H4 H 0.709528 1.103918 0.500000 0.296 Uiso 0.5 2 d R U P A 2
C6 C 0.691(2) 1.313(2) 0.500000 0.161(10) Uani 0.5 2 d DS TU P A 2
H6A H 0.686678 1.330938 0.447280 0.241 Uiso 0.25 1 d R U P A 2
H6B H 0.642068 1.321238 0.526360 0.241 Uiso 0.25 1 d R U P A 2
H6C H 0.731298 1.340658 0.526360 0.241 Uiso 0.25 1 d R U P A 2
C5 C 0.699(3) 1.226(2) 0.500000 0.204(11) Uani 0.5 2 d DS TU P A 2
C8 C 0.7284(11) 1.3513(10) 0.500000 0.079(4) Uani 0.5 2 d DS TU P B 1
C9 C 0.7397(17) 1.4373(11) 0.500000 0.117(7) Uani 0.5 2 d DS TU P B 1
H9A H 0.742475 1.455763 0.447280 0.175 Uiso 0.25 1 d R U P B 1
H9B H 0.697365 1.462643 0.526360 0.175 Uiso 0.25 1 d R U P B 1
H9C H 0.787675 1.448873 0.526360 0.175 Uiso 0.25 1 d R U P B 1
C7 C 0.7231(10) 1.2837(10) 0.500000 0.069(4) Uani 0.5 2 d DS TU P B 1
H7 H 0.718835 1.229643 0.500000 0.083 Uiso 0.5 2 d R U P B 1

loop_
_atom_site_aniso_label
_atom_site_aniso_U_11
_atom_site_aniso_U_22
_atom_site_aniso_U_33
_atom_site_aniso_U_23
_atom_site_aniso_U_13
_atom_site_aniso_U_12
Cu1 0.0089(5) 0.0089(5) 0.0265(7) 0.000 0.000 0.000
Si1 0.0140(10) 0.0132(10) 0.0105(10) 0.000 0.000 0.000
F3 0.0176(15) 0.0178(15) 0.0114(14) 0.000 0.000 0.000
F1 0.056(2) 0.058(2) 0.0172(13) 0.000 0.000 -0.0435(16)
N2 0.0136(10) 0.0136(10) 0.0203(17) -0.0009(8) 0.0009(8) 0.0004(12)
N1 0.0191(14) 0.0191(14) 0.0191(14) -0.0071(14) 0.0071(14) -0.0071(14)
C1 0.0141(12) 0.0141(12) 0.0206(19) -0.0064(10) 0.0064(10) -0.0027(14)
C2 0.0265(16) 0.0250(15) 0.0175(14) -0.0042(11) 0.0018(11) -0.0095(12)
C3 0.0260(15) 0.0201(14) 0.0180(15) -0.0011(11) 0.0039(11) -0.0084(12)
C4 0.33(4) 0.21(2) 0.20(3) 0.000 0.000 0.04(3)
C6 0.15(2) 0.20(2) 0.130(18) 0.000 0.000 0.01(2)
C5 0.25(3) 0.20(2) 0.16(2) 0.000 0.000 0.02(3)
C8 0.070(10) 0.116(10) 0.052(8) 0.000 0.000 -0.021(9)
C9 0.133(19) 0.116(11) 0.102(16) 0.000 0.000 -0.005(12)
C7 0.061(9) 0.115(10) 0.032(6) 0.000 0.000 -0.019(9)

loop_
_atom_type_symbol
_atom_type_description
_atom_type_scat_dispersion_real
_atom_type_scat_dispersion_imag
_atom_type_scat_source
C C 0.0181 0.0091 'International Tables Vol C Tables 4.2.6.8 and 6.1.1.4'
H H 0.0000 0.0000 'International Tables Vol C Tables 4.2.6.8 and 6.1.1.4'
Cu Cu -1.9646 0.5888 'International Tables Vol C Tables 4.2.6.8 and 6.1.1.4'
F F 0.0727 0.0534 'International Tables Vol C Tables 4.2.6.8 and 6.1.1.4'
N N 0.0311 0.0180 'International Tables Vol C Tables 4.2.6.8 and 6.1.1.4'
Si Si 0.2541 0.3302 'International Tables Vol C Tables 4.2.6.8 and 6.1.1.4'

loop_
_geom_angle_atom_site_label_1
_geom_angle_atom_site_label_2
_geom_angle_atom_site_label_3
_geom_angle
_geom_angle_site_symmetry_1
_geom_angle_site_symmetry_3
_geom_angle_publ_flag
N2 Cu1 N2 180.0 . 2_675 ?
N2 Cu1 N2 90.000(1) 2_675 27_575 ?
N2 Cu1 N2 90.0 . 27_575 ?
N2 Cu1 N2 90.0 . 28_655 ?
N2 Cu1 N2 180.0 28_655 27_575 ?
N2 Cu1 N2 90.000(1) 2_675 28_655 ?
F3 Si1 F3 180.0 . 25_676 ?
F1 Si1 F3 90.0 27_575 . ?
F1 Si1 F3 90.0 27_575 25_676 ?
F1 Si1 F3 90.000(1) 25_676 25_676 ?
F1 Si1 F3 90.0 3_656 . ?
F1 Si1 F3 90.0 3_656 25_676 ?
F1 Si1 F3 90.000(1) . 25_676 ?
F1 Si1 F3 90.000(1) . . ?
F1 Si1 F3 90.000(1) 25_676 . ?
F1 Si1 F1 89.2(3) 25_676 27_575 ?
F1 Si1 F1 90.8(3) . 27_575 ?
F1 Si1 F1 180.0 . 25_676 ?
F1 Si1 F1 89.2(3) . 3_656 ?
F1 Si1 F1 90.8(3) 25_676 3_656 ?
F1 Si1 F1 180.0 27_575 3_656 ?
C3 N2 Cu1 121.00(17) 13_455 . ?
C3 N2 Cu1 121.00(17) . . ?
C3 N2 C3 118.0(3) 13_455 . ?
C1 N1 C1 120.0 6_566 12_665 ?
C1 N1 C1 120.0 12_665 . ?
C1 N1 C1 120.0 6_566 . ?
C2 C1 N1 120.85(18) 13_455 . ?
C2 C1 N1 120.85(18) . . ?
C2 C1 C2 118.3(4) . 13_455 ?
C1 C2 H2 120.4 . . ?
C3 C2 C1 119.3(3) . . ?
C3 C2 H2 120.4 . . ?
N2 C3 C2 122.6(3) . . ?
N2 C3 H3 118.7 . . ?
C2 C3 H3 118.7 . . ?
C4 C4 H4 0.0 26_556 . ?
C4 C4 C5 0(10) 26_556 . ?
C5 C4 H4 179.6 . . ?
C6 C6 H6A 0.0 26_556 . ?
C6 C6 H6B 0.0 26_556 . ?
C6 C6 H6C 0.0 26_556 . ?
C6 C6 C5 0(10) 26_556 . ?
H6A C6 H6B 109.5 . . ?
H6A C6 H6C 109.5 . . ?
H6B C6 H6C 109.5 . . ?
C5 C6 H6A 109.3 . . ?
C5 C6 H6B 103.8 . . ?
C5 C6 H6C 115.1 . . ?
C4 C5 C4 0.0(3) 26_556 . ?
C4 C5 C6 179(7) 26_556 . ?
C4 C5 C6 179(7) . . ?
C6 C5 C6 0(3) 26_556 . ?
C8 C8 H6A 0(10) 26_556 26_556 ?
C8 C8 H6C 0(10) 26_556 26_556 ?
C8 C8 C9 0(10) 26_556 . ?
C8 C8 C7 0(10) 26_556 26_556 ?
C8 C8 C7 0(10) 26_556 . ?
C9 C8 H6A 111(2) . 26_556 ?
C9 C8 H6C 111(5) . 26_556 ?
C7 C8 H6A 70.4(18) 26_556 26_556 ?
C7 C8 H6A 70.4(18) . 26_556 ?
C7 C8 H6C 69(5) 26_556 26_556 ?
C7 C8 H6C 69(5) . 26_556 ?
C7 C8 C9 177(2) . . ?
C7 C8 C9 177(2) 26_556 . ?
C7 C8 C7 0.0(17) 26_556 . ?
C8 C9 C8 0.0(15) 26_556 . ?
C8 C9 H9A 109.5 . . ?
C8 C9 H9A 109.474(6) . 26_556 ?
C8 C9 H9A 109.5 26_556 . ?
C8 C9 H9A 109.474(6) 26_556 26_556 ?
C8 C9 H9B 110.5 . . ?
C8 C9 H9B 110.5 26_556 . ?
C8 C9 H9B 110.5(11) 26_556 26_556 ?
C8 C9 H9B 110.5(11) . 26_556 ?
C8 C9 H9C 108.4 26_556 . ?
C8 C9 H9C 108.4(11) 26_556 26_556 ?
C8 C9 H9C 108.4(11) . 26_556 ?
C8 C9 H9C 108.4 . . ?
H9A C9 H9A 141.0 . 26_556 ?
H9A C9 H9B 109.4 26_556 26_556 ?
H9A C9 H9B 109.4 . . ?
H9A C9 H9B 56.2 . 26_556 ?
H9A C9 H9C 109.5 26_556 26_556 ?
H9A C9 H9C 109.5 . . ?
H9A C9 H9C 56.3 . 26_556 ?
H9B C9 H9A 56.2 . 26_556 ?
H9B C9 H9B 56.2 . 26_556 ?
H9B C9 H9C 141.1 . 26_556 ?
H9B C9 H9C 109.5 . . ?
H9B C9 H9C 109.5 26_556 26_556 ?
H9C C9 H9A 56.3 . 26_556 ?
H9C C9 H9B 141.1 . 26_556 ?
H9C C9 H9C 56.2 . 26_556 ?
C8 C7 H6A 56.2(16) . 26_556 ?
C8 C7 H6A 56.2(16) 26_556 26_556 ?
C8 C7 H6C 24.9(10) . 26_556 ?
C8 C7 H6C 24.9(10) 26_556 26_556 ?
C8 C7 C8 0.00(14) 26_556 . ?
C8 C7 H7 179.9 . . ?
C8 C7 H7 179.9 26_556 . ?
C7 C7 H6A 0(10) 26_556 26_556 ?
C7 C7 H6C 0(10) 26_556 26_556 ?
C7 C7 C8 0(10) 26_556 . ?
C7 C7 C8 0(10) 26_556 26_556 ?
C7 C7 H7 0.0 26_556 . ?
H7 C7 H6A 123.8 . 26_556 ?
H7 C7 H6C 155.1 . 26_556 ?

loop_
_geom_bond_atom_site_label_1
_geom_bond_atom_site_label_2
_geom_bond_distance
_geom_bond_site_symmetry_2
_geom_bond_publ_flag
Cu1 N2 2.003(3) . ?
Cu1 N2 2.003(3) 28_655 ?
Cu1 N2 2.003(3) 2_675 ?
Cu1 N2 2.003(3) 27_575 ?
Si1 F3 1.707(3) 25_676 ?
Si1 F3 1.707(3) . ?
Si1 F1 1.672(3) 3_656 ?
Si1 F1 1.672(3) 27_575 ?
Si1 F1 1.672(3) . ?
Si1 F1 1.672(3) 25_676 ?
N2 C3 1.341(3) . ?
N2 C3 1.341(3) 13_455 ?
N1 C1 1.412(4) 6_566 ?
N1 C1 1.412(4) . ?
N1 C1 1.412(4) 12_665 ?
C1 C2 1.384(3) . ?
C1 C2 1.384(3) 13_455 ?
C2 H2 0.9500 . ?
C2 C3 1.381(4) . ?
C3 H3 0.9500 . ?
C4 C4 0.00(17) 26_556 ?
C4 H4 0.9502 . ?
C4 C5 1.188(10) . ?
C6 C6 0.00(8) 26_556 ?
C6 H6A 0.9800 . ?
C6 H6A 0.9800 26_556 ?
C6 H6B 0.9799 . ?
C6 H6B 0.9799 26_556 ?
C6 H6C 0.9802 . ?
C6 H6C 0.9802 26_556 ?
C6 C5 1.54(2) . ?
C8 C8 0.00(3) 26_556 ?
C8 C9 1.521(17) . ?
C8 C7 1.189(10) . ?
C8 C7 1.189(10) 26_556 ?
C9 H9A 0.9800 . ?
C9 H9A 0.9800 26_556 ?
C9 H9B 0.9804 . ?
C9 H9B 0.9804 26_556 ?
C9 H9C 0.9802 . ?
C9 H9C 0.9802 26_556 ?
C7 C7 0.00(5) 26_556 ?
C7 H7 0.9498 . ?

loop_
_geom_torsion_atom_site_label_1
_geom_torsion_atom_site_label_2
_geom_torsion_atom_site_label_3
_geom_torsion_atom_site_label_4
_geom_torsion
_geom_torsion_site_symmetry_1
_geom_torsion_site_symmetry_2
_geom_torsion_site_symmetry_3
_geom_torsion_site_symmetry_4
_geom_torsion_publ_flag
Cu1 N2 C3 C2 -179.5(2) . . . . ?
N1 C1 C2 C3 -179.5(2) . . . . ?
C1 N1 C1 C2 -143.79(15) 6_566 . . 13_455 ?
C1 N1 C1 C2 36.20(15) 6_566 . . . ?
C1 N1 C1 C2 36.21(15) 12_665 . . 13_455 ?
C1 N1 C1 C2 -143.80(15) 12_665 . . . ?
C1 C2 C3 N2 -1.1(4) . . . . ?
C2 C1 C2 C3 0.5(2) 13_455 . . . ?
C3 N2 C3 C2 0.5(2) 13_455 . . . ?
C8 C8 C7 C7 0.0 26_556 . . 26_556 ?
C7 C8 C7 C8 0(100) 26_556 . . 26_556 ?
